data_4087724
loop_
_publ_author_name
'Cowie, Bradley E.'
'Emslie, David J. H.'

_publ_section_title
;
 Nickel and Palladium Complexes of Ferrocene-Backbone Bisphosphine-Borane
 and Trisphosphine Ligands
;
_journal_issue 16
_journal_name_full Organometallics
_journal_page_first 4093
_journal_paper_doi 10.1021/acs.organomet.5b00539
_journal_volume 34
_journal_year 2015
_chemical_formula_moiety 'C88 H82 Fe2 N2 Ni2 P6, C6 H6, C6 H14'
_chemical_formula_sum 'C100 H102 Fe2 N2 Ni2 P6'
_chemical_formula_weight 1746.78
_chemical_name_common '[Ni2(N2)(FcPPP)2]'
_chemical_name_systematic
;
 brad74
;
_space_group_IT_number 15
_space_group_name_Hall '-C 2yc'
_space_group_name_H-M_alt 'C 1 2/c 1'
_symmetry_cell_setting monoclinic
_symmetry_space_group_name_Hall '-C 2yc'
_symmetry_space_group_name_H-M 'C 1 2/c 1'
_atom_sites_solution_hydrogens geom
_atom_sites_solution_primary direct
_atom_sites_solution_secondary difmap
_cell_angle_alpha 90
_cell_angle_beta 91.956(2)
_cell_angle_gamma 90
_cell_formula_units_Z 4
_cell_length_a 14.7004(16)
_cell_length_b 21.599(2)
_cell_length_c 26.750(3)
_cell_measurement_reflns_used 9961
_cell_measurement_temperature 100(2)
_cell_measurement_theta_max 27.72
_cell_measurement_theta_min 2.2335
_cell_volume 8488.5(15)
_computing_cell_refinement 'Bruker SMART'
_computing_data_collection 'Bruker SMART'
_computing_data_reduction 'Bruker SAINT'
_computing_molecular_graphics 'Ortep-3 for Windows (Farrugia, 1997)'
_computing_publication_material 'WinGX publication routines (Farrugia, 1999)'
_computing_structure_refinement 'SHELXL-97 (Sheldrick, 2008)'
_computing_structure_solution 'Bruker SHELXTL'
_diffrn_ambient_temperature 100(2)
_diffrn_measured_fraction_theta_full 0.996
_diffrn_measured_fraction_theta_max 0.996
_diffrn_measurement_device_type 'CCD area detector'
_diffrn_measurement_method 'phi and omega scans'
_diffrn_radiation_monochromator graphite
_diffrn_radiation_type MoK\a
_diffrn_radiation_wavelength 0.71073
_diffrn_reflns_av_R_equivalents 0.0588
_diffrn_reflns_av_unetI/netI 0.0351
_diffrn_reflns_limit_h_max 19
_diffrn_reflns_limit_h_min -19
_diffrn_reflns_limit_k_max 28
_diffrn_reflns_limit_k_min -28
_diffrn_reflns_limit_l_max 35
_diffrn_reflns_limit_l_min -35
_diffrn_reflns_number 82671
_diffrn_reflns_theta_full 28.39
_diffrn_reflns_theta_max 28.39
_diffrn_reflns_theta_min 1.68
_exptl_absorpt_coefficient_mu 0.935
_exptl_absorpt_correction_T_max 0.9082
_exptl_absorpt_correction_T_min 0.7915
_exptl_absorpt_correction_type numerical
_exptl_absorpt_process_details SADABS
_exptl_crystal_colour red
_exptl_crystal_density_diffrn 1.367
_exptl_crystal_density_method 'not measured'
_exptl_crystal_description plate
_exptl_crystal_F_000 3656
_exptl_crystal_size_max 0.22
_exptl_crystal_size_mid 0.18
_exptl_crystal_size_min 0.03
_refine_diff_density_max 0.568
_refine_diff_density_min -0.33
_refine_diff_density_rms 0.072
_refine_ls_extinction_method none
_refine_ls_goodness_of_fit_ref 1.035
_refine_ls_hydrogen_treatment constr
_refine_ls_matrix_type full
_refine_ls_number_parameters 505
_refine_ls_number_reflns 10615
_refine_ls_number_restraints 0
_refine_ls_restrained_S_all 1.035
_refine_ls_R_factor_all 0.0477
_refine_ls_R_factor_gt 0.0343
_refine_ls_shift/su_max 0.003
_refine_ls_shift/su_mean 0
_refine_ls_structure_factor_coef Fsqd
_refine_ls_weighting_details 'calc w=1/[\s^2^(Fo^2^)+(0.0337P)^2^+12.6132P] where P=(Fo^2^+2Fc^2^)/3'
_refine_ls_weighting_scheme calc
_refine_ls_wR_factor_gt 0.0745
_refine_ls_wR_factor_ref 0.0804
_reflns_number_gt 8738
_reflns_number_total 10615
_reflns_threshold_expression >2\s(I)
_cod_data_source_file om5b00539_si_002.cif
_cod_data_source_block brad74
_cod_original_cell_volume 8488.3(16)
_cod_original_sg_symbol_H-M 'C 2/c'
_cod_database_code 4087724

loop_
_symmetry_equiv_pos_as_xyz
'x, y, z'
'-x, y, -z+1/2'
'x+1/2, y+1/2, z'
'-x+1/2, y+1/2, -z+1/2'
'-x, -y, -z'
'x, -y, z-1/2'
'-x+1/2, -y+1/2, -z'
'x+1/2, -y+1/2, z-1/2'

loop_
_atom_site_label
_atom_site_type_symbol
_atom_site_fract_x
_atom_site_fract_y
_atom_site_fract_z
_atom_site_U_iso_or_equiv
_atom_site_adp_type
_atom_site_occupancy
_atom_site_symmetry_multiplicity
_atom_site_calc_flag
_atom_site_refinement_flags
Ni1 Ni 0.374778(15) 0.404345(10) 0.690469(8) 0.00847(6) Uani 1 1 d .
Fe1 Fe 0.352261(18) 0.423825(12) 0.535132(10) 0.01203(6) Uani 1 1 d .
P3 P 0.23940(3) 0.39820(2) 0.717791(17) 0.00940(9) Uani 1 1 d .
P2 P 0.34835(3) 0.32956(2) 0.638119(17) 0.00938(9) Uani 1 1 d .
P1 P 0.40035(3) 0.48992(2) 0.650832(17) 0.00939(9) Uani 1 1 d .
N1 N 0.47009(10) 0.39598(7) 0.73639(6) 0.0106(3) Uani 1 1 d .
C2 C 0.40811(13) 0.51057(8) 0.54290(7) 0.0136(4) Uani 1 1 d .
H2 H 0.471 0.5207 0.5426 0.016 Uiso 1 1 calc R
C28 C 0.18081(12) 0.33562(8) 0.68240(7) 0.0114(3) Uani 1 1 d .
C23 C 0.40711(12) 0.25228(8) 0.64997(7) 0.0135(4) Uani 1 1 d .
C33 C 0.16235(12) 0.46387(8) 0.70714(7) 0.0124(4) Uani 1 1 d .
C39 C 0.21338(12) 0.37650(8) 0.78230(7) 0.0111(3) Uani 1 1 d .
C1 C 0.35880(12) 0.49445(8) 0.58622(7) 0.0112(3) Uani 1 1 d .
C17 C 0.52086(12) 0.51104(8) 0.64317(7) 0.0117(3) Uani 1 1 d .
C22 C 0.58566(12) 0.46394(9) 0.64137(7) 0.0131(4) Uani 1 1 d .
H22 H 0.567 0.422 0.6443 0.016 Uiso 1 1 calc R
C34 C 0.09596(13) 0.46635(9) 0.66854(7) 0.0174(4) Uani 1 1 d .
H34 H 0.0847 0.431 0.6481 0.021 Uiso 1 1 calc R
C27 C 0.22683(12) 0.30847(8) 0.64275(7) 0.0105(3) Uani 1 1 d .
C44 C 0.27711(13) 0.33977(8) 0.80835(7) 0.0136(4) Uani 1 1 d .
H44 H 0.3309 0.3274 0.7924 0.016 Uiso 1 1 calc R
C18 C 0.55094(13) 0.57243(9) 0.63984(7) 0.0150(4) Uani 1 1 d .
H18 H 0.5081 0.6053 0.6408 0.018 Uiso 1 1 calc R
C20 C 0.70581(13) 0.53846(9) 0.63267(7) 0.0175(4) Uani 1 1 d .
H20 H 0.7684 0.5478 0.6292 0.021 Uiso 1 1 calc R
C11 C 0.35975(12) 0.56491(8) 0.67391(7) 0.0129(4) Uani 1 1 d .
C40 C 0.13512(12) 0.39476(9) 0.80691(7) 0.0155(4) Uani 1 1 d .
H40 H 0.0911 0.4201 0.7901 0.019 Uiso 1 1 calc R
C6 C 0.36212(12) 0.33983(8) 0.57113(7) 0.0124(4) Uani 1 1 d .
C32 C 0.18024(13) 0.26495(8) 0.61266(7) 0.0142(4) Uani 1 1 d .
H32 H 0.2095 0.2472 0.585 0.017 Uiso 1 1 calc R
C21 C 0.67745(13) 0.47741(9) 0.63533(7) 0.0168(4) Uani 1 1 d .
H21 H 0.7204 0.4448 0.633 0.02 Uiso 1 1 calc R
C42 C 0.18531(13) 0.33896(9) 0.88109(7) 0.0177(4) Uani 1 1 d .
H42 H 0.1755 0.326 0.9144 0.021 Uiso 1 1 calc R
C12 C 0.38277(13) 0.58119(9) 0.72338(7) 0.0161(4) Uani 1 1 d .
H12 H 0.4112 0.5516 0.7451 0.019 Uiso 1 1 calc R
C29 C 0.09293(12) 0.31601(9) 0.69306(7) 0.0158(4) Uani 1 1 d .
H29 H 0.0631 0.3333 0.7207 0.019 Uiso 1 1 calc R
C31 C 0.09178(13) 0.24738(9) 0.62275(7) 0.0163(4) Uani 1 1 d .
H31 H 0.0606 0.2186 0.6015 0.02 Uiso 1 1 calc R
C10 C 0.29562(14) 0.33737(9) 0.53048(7) 0.0189(4) Uani 1 1 d .
H10 H 0.233 0.3275 0.5333 0.023 Uiso 1 1 calc R
C24 C 0.50953(12) 0.26414(9) 0.64736(8) 0.0185(4) Uani 1 1 d .
H24A H 0.5273 0.2972 0.6708 0.028 Uiso 1 1 calc R
H24B H 0.524 0.2766 0.6133 0.028 Uiso 1 1 calc R
H24C H 0.5429 0.2262 0.6563 0.028 Uiso 1 1 calc R
C43 C 0.26331(13) 0.32104(9) 0.85719(7) 0.0163(4) Uani 1 1 d .
H43 H 0.3074 0.2959 0.8743 0.02 Uiso 1 1 calc R
C3 C 0.34731(14) 0.50886(9) 0.50032(7) 0.0174(4) Uani 1 1 d .
H3 H 0.3624 0.5174 0.4668 0.021 Uiso 1 1 calc R
C13 C 0.36452(14) 0.64012(9) 0.74101(7) 0.0203(4) Uani 1 1 d .
H13 H 0.3825 0.6511 0.7743 0.024 Uiso 1 1 calc R
C5 C 0.26646(13) 0.48271(9) 0.56963(7) 0.0156(4) Uani 1 1 d .
H5 H 0.2181 0.4708 0.5902 0.019 Uiso 1 1 calc R
C30 C 0.04877(13) 0.27157(9) 0.66367(8) 0.0172(4) Uani 1 1 d .
H30 H -0.0104 0.2579 0.6716 0.021 Uiso 1 1 calc R
C16 C 0.31398(14) 0.60809(9) 0.64373(8) 0.0192(4) Uani 1 1 d .
H16 H 0.2963 0.5975 0.6103 0.023 Uiso 1 1 calc R
C19 C 0.64279(13) 0.58579(9) 0.63516(7) 0.0175(4) Uani 1 1 d .
H19 H 0.6623 0.6276 0.6337 0.021 Uiso 1 1 calc R
C41 C 0.12158(13) 0.37605(10) 0.85577(7) 0.0175(4) Uani 1 1 d .
H41 H 0.0683 0.3887 0.8721 0.021 Uiso 1 1 calc R
C7 C 0.44696(14) 0.35702(9) 0.54942(7) 0.0170(4) Uani 1 1 d .
H7 H 0.5033 0.3629 0.5672 0.02 Uiso 1 1 calc R
C38 C 0.17786(13) 0.51661(9) 0.73632(8) 0.0181(4) Uani 1 1 d .
H38 H 0.223 0.5157 0.7626 0.022 Uiso 1 1 calc R
C4 C 0.26002(14) 0.49205(10) 0.51700(7) 0.0195(4) Uani 1 1 d .
H4 H 0.2064 0.4878 0.4965 0.023 Uiso 1 1 calc R
C15 C 0.29395(15) 0.66663(10) 0.66203(8) 0.0242(5) Uani 1 1 d .
H15 H 0.262 0.6955 0.6412 0.029 Uiso 1 1 calc R
C14 C 0.32032(14) 0.68306(9) 0.71043(8) 0.0218(4) Uani 1 1 d .
H14 H 0.3082 0.7235 0.7225 0.026 Uiso 1 1 calc R
C9 C 0.33918(16) 0.35221(9) 0.48544(8) 0.0234(5) Uani 1 1 d .
H9 H 0.3106 0.354 0.4531 0.028 Uiso 1 1 calc R
C26 C 0.38606(14) 0.23286(9) 0.70344(8) 0.0217(4) Uani 1 1 d .
H26A H 0.3207 0.225 0.7057 0.033 Uiso 1 1 calc R
H26B H 0.4041 0.2661 0.7267 0.033 Uiso 1 1 calc R
H26C H 0.4199 0.1951 0.7122 0.033 Uiso 1 1 calc R
C8 C 0.43222(15) 0.36380(9) 0.49681(8) 0.0225(4) Uani 1 1 d .
H8 H 0.477 0.3743 0.4735 0.027 Uiso 1 1 calc R
C35 C 0.04607(14) 0.52059(10) 0.65982(9) 0.0252(5) Uani 1 1 d .
H35 H 0.001 0.522 0.6336 0.03 Uiso 1 1 calc R
C25 C 0.38026(14) 0.20036(9) 0.61339(8) 0.0238(5) Uani 1 1 d .
H25C H 0.3148 0.1925 0.6149 0.036 Uiso 1 1 calc R
H25B H 0.4139 0.1626 0.6225 0.036 Uiso 1 1 calc R
H25A H 0.3949 0.2128 0.5794 0.036 Uiso 1 1 calc R
C37 C 0.12815(15) 0.57040(10) 0.72745(9) 0.0258(5) Uani 1 1 d .
H37 H 0.1394 0.606 0.7476 0.031 Uiso 1 1 calc R
C36 C 0.06221(15) 0.57207(10) 0.68924(9) 0.0289(5) Uani 1 1 d .
H36 H 0.028 0.6088 0.6833 0.035 Uiso 1 1 calc R
C72 C 0.00377(16) 0.47150(12) 0.51666(9) 0.0350(6) Uani 1 1 d .
H72A H 0.0532 0.4783 0.5421 0.042 Uiso 1 1 calc R
H72B H -0.0537 0.4667 0.5345 0.042 Uiso 1 1 calc R
C71 C 0.02274(18) 0.41182(13) 0.48884(10) 0.0381(6) Uani 1 1 d .
H71B H -0.0268 0.4046 0.4635 0.046 Uiso 1 1 calc R
H71A H 0.0803 0.4163 0.471 0.046 Uiso 1 1 calc R
C70 C 0.03007(19) 0.35616(14) 0.52337(11) 0.0441(7) Uani 1 1 d .
H70B H 0.0424 0.319 0.5037 0.066 Uiso 1 1 calc R
H79C H -0.0273 0.3509 0.5405 0.066 Uiso 1 1 calc R
H70A H 0.0798 0.3627 0.5481 0.066 Uiso 1 1 calc R
C81 C -0.1610(2) 0.24157(15) 0.48757(10) 0.0475(7) Uani 1 1 d .
H81 H -0.0994 0.2359 0.4789 0.057 Uiso 1 1 calc R
C82 C -0.2049(2) 0.19581(16) 0.51280(11) 0.0502(8) Uani 1 1 d .
H82 H -0.1739 0.1585 0.5215 0.06 Uiso 1 1 calc R
C80 C -0.2058(2) 0.29592(16) 0.47457(10) 0.0503(8) Uani 1 1 d .
H80 H -0.175 0.3274 0.457 0.06 Uiso 1 1 calc R

loop_
_atom_site_aniso_label
_atom_site_aniso_U_11
_atom_site_aniso_U_22
_atom_site_aniso_U_33
_atom_site_aniso_U_23
_atom_site_aniso_U_13
_atom_site_aniso_U_12
Ni1 0.00798(11) 0.00794(11) 0.00951(11) 0.00018(8) 0.00038(8) -0.00053(8)
Fe1 0.01437(13) 0.01201(13) 0.00976(13) -0.00081(10) 0.00099(10) -0.00313(10)
P3 0.0084(2) 0.0094(2) 0.0104(2) -0.00033(17) 0.00103(16) 0.00027(16)
P2 0.0090(2) 0.0082(2) 0.0110(2) -0.00071(16) 0.00150(16) -0.00071(16)
P1 0.0104(2) 0.0080(2) 0.0098(2) 0.00031(16) 0.00039(16) -0.00012(16)
N1 0.0124(7) 0.0094(7) 0.0104(7) -0.0002(6) 0.0026(5) -0.0007(6)
C2 0.0167(9) 0.0106(8) 0.0136(9) 0.0003(7) 0.0010(7) -0.0025(7)
C28 0.0106(8) 0.0091(8) 0.0145(9) 0.0011(7) -0.0016(7) 0.0003(6)
C23 0.0108(8) 0.0096(8) 0.0202(10) 0.0007(7) 0.0011(7) 0.0012(7)
C33 0.0107(8) 0.0117(8) 0.0153(9) 0.0022(7) 0.0060(7) 0.0015(7)
C39 0.0114(8) 0.0107(8) 0.0114(8) -0.0006(7) 0.0010(6) -0.0031(7)
C1 0.0141(8) 0.0088(8) 0.0106(8) -0.0004(7) 0.0001(7) 0.0013(7)
C17 0.0122(8) 0.0126(8) 0.0103(8) 0.0003(7) 0.0001(6) -0.0016(7)
C22 0.0134(9) 0.0120(9) 0.0139(9) 0.0017(7) 0.0005(7) -0.0006(7)
C34 0.0145(9) 0.0179(10) 0.0199(10) 0.0028(8) 0.0014(7) 0.0021(7)
C27 0.0098(8) 0.0083(8) 0.0135(9) 0.0028(7) 0.0001(6) 0.0002(6)
C44 0.0134(9) 0.0120(9) 0.0156(9) -0.0017(7) 0.0016(7) -0.0001(7)
C18 0.0161(9) 0.0122(9) 0.0166(9) 0.0008(7) 0.0020(7) -0.0009(7)
C20 0.0127(9) 0.0241(10) 0.0156(9) 0.0035(8) 0.0000(7) -0.0054(8)
C11 0.0132(8) 0.0102(9) 0.0154(9) 0.0007(7) 0.0031(7) 0.0004(7)
C40 0.0114(9) 0.0191(10) 0.0160(9) 0.0005(8) -0.0002(7) -0.0008(7)
C6 0.0159(9) 0.0094(8) 0.0121(8) -0.0021(7) 0.0021(7) -0.0021(7)
C32 0.0162(9) 0.0107(9) 0.0157(9) -0.0002(7) 0.0007(7) 0.0006(7)
C21 0.0136(9) 0.0200(10) 0.0169(9) 0.0062(8) 0.0019(7) 0.0030(7)
C42 0.0189(10) 0.0199(10) 0.0144(9) 0.0040(8) 0.0021(7) -0.0060(8)
C12 0.0190(9) 0.0144(9) 0.0151(9) 0.0001(7) 0.0016(7) 0.0008(7)
C29 0.0119(9) 0.0154(9) 0.0202(10) -0.0003(7) 0.0021(7) 0.0007(7)
C31 0.0150(9) 0.0113(9) 0.0224(10) -0.0004(7) -0.0033(7) -0.0049(7)
C10 0.0254(10) 0.0162(9) 0.0149(9) -0.0004(7) -0.0020(8) -0.0093(8)
C24 0.0116(9) 0.0179(10) 0.0260(11) 0.0013(8) 0.0014(8) 0.0030(7)
C43 0.0180(9) 0.0143(9) 0.0166(9) 0.0021(7) -0.0022(7) -0.0015(7)
C3 0.0262(10) 0.0153(9) 0.0108(9) 0.0024(7) -0.0007(7) 0.0000(8)
C13 0.0283(11) 0.0184(10) 0.0142(9) -0.0049(8) 0.0014(8) 0.0006(8)
C5 0.0126(9) 0.0175(9) 0.0166(9) -0.0011(7) 0.0009(7) 0.0001(7)
C30 0.0092(8) 0.0155(9) 0.0269(11) 0.0023(8) -0.0001(7) -0.0018(7)
C16 0.0246(10) 0.0158(10) 0.0172(10) -0.0003(8) -0.0012(8) 0.0044(8)
C19 0.0201(10) 0.0148(9) 0.0176(10) 0.0010(7) 0.0019(8) -0.0078(7)
C41 0.0108(9) 0.0254(11) 0.0166(9) -0.0005(8) 0.0038(7) -0.0017(8)
C7 0.0200(10) 0.0108(9) 0.0206(10) -0.0006(7) 0.0083(8) 0.0000(7)
C38 0.0185(10) 0.0146(9) 0.0213(10) -0.0014(8) 0.0049(8) 0.0015(8)
C4 0.0178(10) 0.0232(10) 0.0172(10) -0.0002(8) -0.0056(8) 0.0025(8)
C15 0.0320(12) 0.0159(10) 0.0243(11) 0.0004(8) -0.0034(9) 0.0109(9)
C14 0.0290(11) 0.0131(9) 0.0236(11) -0.0047(8) 0.0048(9) 0.0044(8)
C9 0.0442(13) 0.0135(10) 0.0126(9) -0.0036(8) 0.0006(9) -0.0075(9)
C26 0.0236(10) 0.0162(10) 0.0258(11) 0.0080(8) 0.0080(8) 0.0069(8)
C8 0.0372(12) 0.0126(9) 0.0188(10) -0.0027(8) 0.0154(9) -0.0006(8)
C35 0.0177(10) 0.0272(12) 0.0307(12) 0.0097(9) -0.0004(9) 0.0072(9)
C25 0.0232(11) 0.0139(10) 0.0340(12) -0.0080(9) -0.0045(9) 0.0050(8)
C37 0.0294(12) 0.0144(10) 0.0345(12) -0.0040(9) 0.0124(9) 0.0036(9)
C36 0.0257(11) 0.0203(11) 0.0414(14) 0.0093(10) 0.0111(10) 0.0131(9)
C72 0.0229(12) 0.0546(17) 0.0274(13) -0.0018(11) 0.0003(9) 0.0023(11)
C71 0.0303(13) 0.0524(17) 0.0317(14) -0.0011(12) 0.0026(10) -0.0035(12)
C70 0.0367(15) 0.0533(18) 0.0429(16) 0.0036(13) 0.0104(12) 0.0054(13)
C81 0.0417(16) 0.068(2) 0.0327(15) -0.0173(14) -0.0025(12) 0.0145(15)
C82 0.0569(19) 0.0569(19) 0.0359(15) -0.0070(14) -0.0110(14) 0.0139(16)
C80 0.061(2) 0.062(2) 0.0279(14) -0.0037(13) -0.0034(13) -0.0053(16)

loop_
_atom_type_symbol
_atom_type_description
_atom_type_scat_dispersion_real
_atom_type_scat_dispersion_imag
_atom_type_scat_source
C C 0.0033 0.0016 'International Tables Vol C Tables 4.2.6.8 and 6.1.1.4'
H H 0 0 'International Tables Vol C Tables 4.2.6.8 and 6.1.1.4'
N N 0.0061 0.0033 'International Tables Vol C Tables 4.2.6.8 and 6.1.1.4'
P P 0.1023 0.0942 'International Tables Vol C Tables 4.2.6.8 and 6.1.1.4'
Fe Fe 0.3463 0.8444 'International Tables Vol C Tables 4.2.6.8 and 6.1.1.4'
Ni Ni 0.3393 1.1124 'International Tables Vol C Tables 4.2.6.8 and 6.1.1.4'

loop_
_geom_angle_atom_site_label_1
_geom_angle_atom_site_label_2
_geom_angle_atom_site_label_3
_geom_angle
_geom_angle_site_symmetry_1
_geom_angle_site_symmetry_3
N1 Ni1 P3 117.39(5) . .
N1 Ni1 P2 118.32(5) . .
P3 Ni1 P2 91.499(19) . .
N1 Ni1 P1 105.61(5) . .
P3 Ni1 P1 113.39(2) . .
P2 Ni1 P1 110.48(2) . .
C7 Fe1 C5 142.17(8) . .
C7 Fe1 C9 68.51(9) . .
C5 Fe1 C9 136.21(9) . .
C7 Fe1 C10 68.79(8) . .
C5 Fe1 C10 109.92(8) . .
C9 Fe1 C10 40.63(8) . .
C7 Fe1 C1 112.78(8) . .
C5 Fe1 C1 41.19(7) . .
C9 Fe1 C1 177.02(8) . .
C10 Fe1 C1 136.88(8) . .
C7 Fe1 C8 40.85(8) . .
C5 Fe1 C8 176.27(8) . .
C9 Fe1 C8 40.40(9) . .
C10 Fe1 C8 68.36(8) . .
C1 Fe1 C8 142.25(8) . .
C7 Fe1 C4 176.82(8) . .
C5 Fe1 C4 40.76(8) . .
C9 Fe1 C4 110.08(9) . .
C10 Fe1 C4 112.15(8) . .
C1 Fe1 C4 68.78(7) . .
C8 Fe1 C4 136.30(8) . .
C7 Fe1 C2 111.09(8) . .
C5 Fe1 C2 68.63(8) . .
C9 Fe1 C2 141.69(8) . .
C10 Fe1 C2 177.64(8) . .
C1 Fe1 C2 40.83(7) . .
C8 Fe1 C2 113.20(8) . .
C4 Fe1 C2 68.09(8) . .
C7 Fe1 C6 41.30(7) . .
C5 Fe1 C6 111.96(8) . .
C9 Fe1 C6 68.93(8) . .
C10 Fe1 C6 41.03(7) . .
C1 Fe1 C6 110.10(7) . .
C8 Fe1 C6 69.11(8) . .
C4 Fe1 C6 141.31(8) . .
C2 Fe1 C6 137.39(7) . .
C7 Fe1 C3 137.03(8) . .
C5 Fe1 C3 68.58(8) . .
C9 Fe1 C3 112.32(8) . .
C10 Fe1 C3 141.09(8) . .
C1 Fe1 C3 68.75(7) . .
C8 Fe1 C3 110.50(8) . .
C4 Fe1 C3 40.44(8) . .
C2 Fe1 C3 40.52(7) . .
C6 Fe1 C3 177.75(8) . .
C33 P3 C39 101.30(8) . .
C33 P3 C28 102.24(8) . .
C39 P3 C28 100.72(8) . .
C33 P3 Ni1 118.33(6) . .
C39 P3 Ni1 124.01(6) . .
C28 P3 Ni1 106.99(6) . .
C6 P2 C27 103.60(8) . .
C6 P2 C23 101.87(8) . .
C27 P2 C23 101.94(8) . .
C6 P2 Ni1 121.43(6) . .
C27 P2 Ni1 107.01(6) . .
C23 P2 Ni1 118.48(6) . .
C1 P1 C11 99.75(8) . .
C1 P1 C17 100.00(8) . .
C11 P1 C17 98.22(8) . .
C1 P1 Ni1 116.92(6) . .
C11 P1 Ni1 121.48(6) . .
C17 P1 Ni1 116.58(6) . .
N1 N1 Ni1 174.12(7) 2_656 .
C3 C2 C1 108.66(16) . .
C3 C2 Fe1 69.98(11) . .
C1 C2 Fe1 69.39(10) . .
C3 C2 H2 125.7 . .
C1 C2 H2 125.7 . .
Fe1 C2 H2 126.5 . .
C29 C28 C27 119.97(16) . .
C29 C28 P3 122.36(14) . .
C27 C28 P3 117.66(13) . .
C25 C23 C24 109.01(16) . .
C25 C23 C26 109.89(17) . .
C24 C23 C26 108.58(16) . .
C25 C23 P2 115.51(13) . .
C24 C23 P2 106.70(12) . .
C26 C23 P2 106.92(13) . .
C38 C33 C34 118.60(17) . .
C38 C33 P3 117.18(14) . .
C34 C33 P3 123.88(14) . .
C44 C39 C40 118.24(17) . .
C44 C39 P3 117.09(14) . .
C40 C39 P3 124.67(14) . .
C2 C1 C5 107.00(16) . .
C2 C1 P1 128.37(14) . .
C5 C1 P1 124.62(14) . .
C2 C1 Fe1 69.77(10) . .
C5 C1 Fe1 68.90(10) . .
P1 C1 Fe1 126.97(9) . .
C22 C17 C18 118.04(17) . .
C22 C17 P1 118.81(14) . .
C18 C17 P1 123.14(14) . .
C21 C22 C17 121.07(17) . .
C21 C22 H22 119.5 . .
C17 C22 H22 119.5 . .
C33 C34 C35 120.33(19) . .
C33 C34 H34 119.8 . .
C35 C34 H34 119.8 . .
C32 C27 C28 118.36(16) . .
C32 C27 P2 125.48(14) . .
C28 C27 P2 115.99(13) . .
C43 C44 C39 121.20(17) . .
C43 C44 H44 119.4 . .
C39 C44 H44 119.4 . .
C19 C18 C17 120.77(18) . .
C19 C18 H18 119.6 . .
C17 C18 H18 119.6 . .
C19 C20 C21 119.86(18) . .
C19 C20 H20 120.1 . .
C21 C20 H20 120.1 . .
C16 C11 C12 118.46(17) . .
C16 C11 P1 123.45(15) . .
C12 C11 P1 117.88(14) . .
C41 C40 C39 120.43(18) . .
C41 C40 H40 119.8 . .
C39 C40 H40 119.8 . .
C10 C6 C7 106.25(16) . .
C10 C6 P2 130.02(14) . .
C7 C6 P2 123.60(14) . .
C10 C6 Fe1 69.11(11) . .
C7 C6 Fe1 68.43(10) . .
P2 C6 Fe1 123.98(9) . .
C31 C32 C27 120.92(18) . .
C31 C32 H32 119.5 . .
C27 C32 H32 119.5 . .
C20 C21 C22 119.89(18) . .
C20 C21 H21 120.1 . .
C22 C21 H21 120.1 . .
C43 C42 C41 119.34(18) . .
C43 C42 H42 120.3 . .
C41 C42 H42 120.3 . .
C13 C12 C11 120.60(18) . .
C13 C12 H12 119.7 . .
C11 C12 H12 119.7 . .
C30 C29 C28 120.77(18) . .
C30 C29 H29 119.6 . .
C28 C29 H29 119.6 . .
C30 C31 C32 120.38(17) . .
C30 C31 H31 119.8 . .
C32 C31 H31 119.8 . .
C9 C10 C6 108.57(18) . .
C9 C10 Fe1 69.60(11) . .
C6 C10 Fe1 69.86(10) . .
C9 C10 H10 125.7 . .
C6 C10 H10 125.7 . .
Fe1 C10 H10 126.4 . .
C23 C24 H24A 109.5 . .
C23 C24 H24B 109.5 . .
H24A C24 H24B 109.5 . .
C23 C24 H24C 109.5 . .
H24A C24 H24C 109.5 . .
H24B C24 H24C 109.5 . .
C42 C43 C44 120.13(18) . .
C42 C43 H43 119.9 . .
C44 C43 H43 119.9 . .
C4 C3 C2 107.73(17) . .
C4 C3 Fe1 69.41(11) . .
C2 C3 Fe1 69.51(11) . .
C4 C3 H3 126.1 . .
C2 C3 H3 126.1 . .
Fe1 C3 H3 126.5 . .
C14 C13 C12 120.42(19) . .
C14 C13 H13 119.8 . .
C12 C13 H13 119.8 . .
C4 C5 C1 108.12(17) . .
C4 C5 Fe1 70.19(11) . .
C1 C5 Fe1 69.91(10) . .
C4 C5 H5 125.9 . .
C1 C5 H5 125.9 . .
Fe1 C5 H5 125.5 . .
C31 C30 C29 119.43(18) . .
C31 C30 H30 120.3 . .
C29 C30 H30 120.3 . .
C15 C16 C11 120.60(19) . .
C15 C16 H16 119.7 . .
C11 C16 H16 119.7 . .
C20 C19 C18 120.34(18) . .
C20 C19 H19 119.8 . .
C18 C19 H19 119.8 . .
C40 C41 C42 120.66(18) . .
C40 C41 H41 119.7 . .
C42 C41 H41 119.7 . .
C8 C7 C6 108.66(18) . .
C8 C7 Fe1 70.19(12) . .
C6 C7 Fe1 70.26(11) . .
C8 C7 H7 125.7 . .
C6 C7 H7 125.7 . .
Fe1 C7 H7 125.5 . .
C37 C38 C33 120.82(19) . .
C37 C38 H38 119.6 . .
C33 C38 H38 119.6 . .
C3 C4 C5 108.48(16) . .
C3 C4 Fe1 70.16(11) . .
C5 C4 Fe1 69.06(11) . .
C3 C4 H4 125.8 . .
C5 C4 H4 125.8 . .
Fe1 C4 H4 126.6 . .
C14 C15 C16 120.39(19) . .
C14 C15 H15 119.8 . .
C16 C15 H15 119.8 . .
C13 C14 C15 119.45(19) . .
C13 C14 H14 120.3 . .
C15 C14 H14 120.3 . .
C8 C9 C10 108.57(18) . .
C8 C9 Fe1 69.95(11) . .
C10 C9 Fe1 69.77(11) . .
C8 C9 H9 125.7 . .
C10 C9 H9 125.7 . .
Fe1 C9 H9 126.1 . .
C23 C26 H26A 109.5 . .
C23 C26 H26B 109.5 . .
H26A C26 H26B 109.5 . .
C23 C26 H26C 109.5 . .
H26A C26 H26C 109.5 . .
H26B C26 H26C 109.5 . .
C9 C8 C7 107.94(18) . .
C9 C8 Fe1 69.65(12) . .
C7 C8 Fe1 68.97(11) . .
C9 C8 H8 126 . .
C7 C8 H8 126 . .
Fe1 C8 H8 126.9 . .
C36 C35 C34 120.1(2) . .
C36 C35 H35 119.9 . .
C34 C35 H35 119.9 . .
C23 C25 H25C 109.5 . .
C23 C25 H25B 109.5 . .
H25C C25 H25B 109.5 . .
C23 C25 H25A 109.5 . .
H25C C25 H25A 109.5 . .
H25B C25 H25A 109.5 . .
C36 C37 C38 119.9(2) . .
C36 C37 H37 120 . .
C38 C37 H37 120 . .
C35 C36 C37 120.19(19) . .
C35 C36 H36 119.9 . .
C37 C36 H36 119.9 . .
C71 C72 C72 114.2(3) . 5_566
C71 C72 H72A 108.7 . .
C72 C72 H72A 108.7 5_566 .
C71 C72 H72B 108.7 . .
C72 C72 H72B 108.7 5_566 .
H72A C72 H72B 107.6 . .
C70 C71 C72 112.6(2) . .
C70 C71 H71B 109.1 . .
C72 C71 H71B 109.1 . .
C70 C71 H71A 109.1 . .
C72 C71 H71A 109.1 . .
H71B C71 H71A 107.8 . .
C71 C70 H70B 109.5 . .
C71 C70 H79C 109.5 . .
H70B C70 H79C 109.5 . .
C71 C70 H70A 109.5 . .
H70B C70 H70A 109.5 . .
H79C C70 H70A 109.5 . .
C82 C81 C80 120.5(3) . .
C82 C81 H81 119.8 . .
C80 C81 H81 119.8 . .
C81 C82 C80 119.7(3) . 7_456
C81 C82 H82 120.1 . .
C80 C82 H82 120.1 7_456 .
C82 C80 C81 119.8(3) 7_456 .
C82 C80 H80 120.1 7_456 .
C81 C80 H80 120.1 . .

loop_
_geom_bond_atom_site_label_1
_geom_bond_atom_site_label_2
_geom_bond_distance
_geom_bond_site_symmetry_2
Ni1 N1 1.8404(15) .
Ni1 P3 2.1474(5) .
Ni1 P2 2.1643(5) .
Ni1 P1 2.1699(5) .
Fe1 C7 2.032(2) .
Fe1 C5 2.0346(19) .
Fe1 C9 2.044(2) .
Fe1 C10 2.0466(19) .
Fe1 C1 2.0481(18) .
Fe1 C8 2.048(2) .
Fe1 C4 2.050(2) .
Fe1 C2 2.0532(18) .
Fe1 C6 2.0567(18) .
Fe1 C3 2.0594(19) .
P3 C33 1.8313(18) .
P3 C39 1.8409(19) .
P3 C28 1.8466(18) .
P2 C6 1.8238(19) .
P2 C27 1.8518(18) .
P2 C23 1.9009(18) .
P1 C1 1.8160(18) .
P1 C11 1.8401(19) .
P1 C17 1.8475(18) .
N1 N1 1.122(3) 2_656
C2 C3 1.424(3) .
C2 C1 1.431(3) .
C2 H2 0.95 .
C28 C29 1.398(3) .
C28 C27 1.405(3) .
C23 C25 1.531(3) .
C23 C24 1.531(3) .
C23 C26 1.532(3) .
C33 C38 1.395(3) .
C33 C34 1.397(3) .
C39 C44 1.396(3) .
C39 C40 1.401(3) .
C1 C5 1.436(2) .
C17 C22 1.396(3) .
C17 C18 1.401(3) .
C22 C21 1.395(3) .
C22 H22 0.95 .
C34 C35 1.397(3) .
C34 H34 0.95 .
C27 C32 1.401(2) .
C44 C43 1.389(3) .
C44 H44 0.95 .
C18 C19 1.391(3) .
C18 H18 0.95 .
C20 C19 1.383(3) .
C20 C21 1.385(3) .
C20 H20 0.95 .
C11 C16 1.392(3) .
C11 C12 1.400(3) .
C40 C41 1.389(3) .
C40 H40 0.95 .
C6 C10 1.438(3) .
C6 C7 1.442(3) .
C32 C31 1.390(3) .
C32 H32 0.95 .
C21 H21 0.95 .
C42 C43 1.387(3) .
C42 C41 1.391(3) .
C42 H42 0.95 .
C12 C13 1.387(3) .
C12 H12 0.95 .
C29 C30 1.388(3) .
C29 H29 0.95 .
C31 C30 1.385(3) .
C31 H31 0.95 .
C10 C9 1.420(3) .
C10 H10 0.95 .
C24 H24A 0.98 .
C24 H24B 0.98 .
C24 H24C 0.98 .
C43 H43 0.95 .
C3 C4 1.420(3) .
C3 H3 0.95 .
C13 C14 1.384(3) .
C13 H13 0.95 .
C5 C4 1.422(3) .
C5 H5 0.95 .
C30 H30 0.95 .
C16 C15 1.391(3) .
C16 H16 0.95 .
C19 H19 0.95 .
C41 H41 0.95 .
C7 C8 1.424(3) .
C7 H7 0.95 .
C38 C37 1.389(3) .
C38 H38 0.95 .
C4 H4 0.95 .
C15 C14 1.385(3) .
C15 H15 0.95 .
C14 H14 0.95 .
C9 C8 1.413(3) .
C9 H9 0.95 .
C26 H26A 0.98 .
C26 H26B 0.98 .
C26 H26C 0.98 .
C8 H8 0.95 .
C35 C36 1.378(3) .
C35 H35 0.95 .
C25 H25C 0.98 .
C25 H25B 0.98 .
C25 H25A 0.98 .
C37 C36 1.385(3) .
C37 H37 0.95 .
C36 H36 0.95 .
C72 C71 1.519(4) .
C72 C72 1.522(5) 5_566
C72 H72A 0.99 .
C72 H72B 0.99 .
C71 C70 1.518(4) .
C71 H71B 0.99 .
C71 H71A 0.99 .
C70 H70B 0.98 .
C70 H79C 0.98 .
C70 H70A 0.98 .
C81 C82 1.371(5) .
C81 C80 1.384(4) .
C81 H81 0.95 .
C82 C80 1.379(4) 7_456
C82 H82 0.95 .
C80 C82 1.379(4) 7_456
C80 H80 0.95 .

loop_
_geom_torsion_atom_site_label_1
_geom_torsion_atom_site_label_2
_geom_torsion_atom_site_label_3
_geom_torsion_atom_site_label_4
_geom_torsion
_geom_torsion_site_symmetry_1
_geom_torsion_site_symmetry_4
N1 Ni1 P3 C33 122.01(9) . .
P2 Ni1 P3 C33 -114.76(7) . .
P1 Ni1 P3 C33 -1.65(7) . .
N1 Ni1 P3 C39 -7.22(9) . .
P2 Ni1 P3 C39 116.01(7) . .
P1 Ni1 P3 C39 -130.88(7) . .
N1 Ni1 P3 C28 -123.37(8) . .
P2 Ni1 P3 C28 -0.15(6) . .
P1 Ni1 P3 C28 112.97(6) . .
N1 Ni1 P2 C6 -114.62(9) . .
P3 Ni1 P2 C6 122.91(7) . .
P1 Ni1 P2 C6 7.22(8) . .
N1 Ni1 P2 C27 127.00(8) . .
P3 Ni1 P2 C27 4.54(6) . .
P1 Ni1 P2 C27 -111.16(6) . .
N1 Ni1 P2 C23 12.67(9) . .
P3 Ni1 P2 C23 -109.80(7) . .
P1 Ni1 P2 C23 134.51(7) . .
N1 Ni1 P1 C1 149.82(8) . .
P3 Ni1 P1 C1 -80.29(7) . .
P2 Ni1 P1 C1 20.77(7) . .
N1 Ni1 P1 C11 -87.92(9) . .
P3 Ni1 P1 C11 41.96(7) . .
P2 Ni1 P1 C11 143.02(7) . .
N1 Ni1 P1 C17 31.67(8) . .
P3 Ni1 P1 C17 161.55(7) . .
P2 Ni1 P1 C17 -97.38(7) . .
C7 Fe1 C2 C3 139.09(12) . .
C5 Fe1 C2 C3 -81.61(12) . .
C9 Fe1 C2 C3 57.44(18) . .
C1 Fe1 C2 C3 -120.06(16) . .
C8 Fe1 C2 C3 94.88(13) . .
C4 Fe1 C2 C3 -37.61(12) . .
C6 Fe1 C2 C3 178.73(12) . .
C7 Fe1 C2 C1 -100.85(11) . .
C5 Fe1 C2 C1 38.45(10) . .
C9 Fe1 C2 C1 177.50(13) . .
C8 Fe1 C2 C1 -145.06(11) . .
C4 Fe1 C2 C1 82.45(12) . .
C6 Fe1 C2 C1 -61.21(15) . .
C3 Fe1 C2 C1 120.06(16) . .
C33 P3 C28 C29 -59.58(17) . .
C39 P3 C28 C29 44.61(17) . .
Ni1 P3 C28 C29 175.39(14) . .
C33 P3 C28 C27 118.90(14) . .
C39 P3 C28 C27 -136.92(14) . .
Ni1 P3 C28 C27 -6.14(15) . .
C6 P2 C23 C25 -47.86(16) . .
C27 P2 C23 C25 59.00(16) . .
Ni1 P2 C23 C25 176.06(12) . .
C6 P2 C23 C24 73.48(14) . .
C27 P2 C23 C24 -179.66(13) . .
Ni1 P2 C23 C24 -62.60(14) . .
C6 P2 C23 C26 -170.49(13) . .
C27 P2 C23 C26 -63.62(14) . .
Ni1 P2 C23 C26 53.43(14) . .
C39 P3 C33 C38 64.84(16) . .
C28 P3 C33 C38 168.57(15) . .
Ni1 P3 C33 C38 -74.26(16) . .
C39 P3 C33 C34 -121.95(16) . .
C28 P3 C33 C34 -18.22(18) . .
Ni1 P3 C33 C34 98.95(16) . .
C33 P3 C39 C44 -161.87(14) . .
C28 P3 C39 C44 93.19(15) . .
Ni1 P3 C39 C44 -25.92(17) . .
C33 P3 C39 C40 17.41(18) . .
C28 P3 C39 C40 -87.53(17) . .
Ni1 P3 C39 C40 153.36(13) . .
C3 C2 C1 C5 0.1(2) . .
Fe1 C2 C1 C5 -59.08(12) . .
C3 C2 C1 P1 -179.15(14) . .
Fe1 C2 C1 P1 121.72(15) . .
C3 C2 C1 Fe1 59.13(13) . .
C11 P1 C1 C2 99.80(17) . .
C17 P1 C1 C2 -0.43(18) . .
Ni1 P1 C1 C2 -127.23(15) . .
C11 P1 C1 C5 -79.27(17) . .
C17 P1 C1 C5 -179.50(16) . .
Ni1 P1 C1 C5 53.70(17) . .
C11 P1 C1 Fe1 -167.67(11) . .
C17 P1 C1 Fe1 92.10(12) . .
Ni1 P1 C1 Fe1 -34.71(14) . .
C7 Fe1 C1 C2 96.38(11) . .
C5 Fe1 C1 C2 -118.44(15) . .
C10 Fe1 C1 C2 179.16(12) . .
C8 Fe1 C1 C2 59.30(16) . .
C4 Fe1 C1 C2 -80.63(12) . .
C6 Fe1 C1 C2 140.82(11) . .
C3 Fe1 C1 C2 -37.11(11) . .
C7 Fe1 C1 C5 -145.18(11) . .
C10 Fe1 C1 C5 -62.40(15) . .
C8 Fe1 C1 C5 177.74(13) . .
C4 Fe1 C1 C5 37.80(11) . .
C2 Fe1 C1 C5 118.44(15) . .
C6 Fe1 C1 C5 -100.74(11) . .
C3 Fe1 C1 C5 81.33(12) . .
C7 Fe1 C1 P1 -27.04(14) . .
C5 Fe1 C1 P1 118.15(17) . .
C10 Fe1 C1 P1 55.75(17) . .
C8 Fe1 C1 P1 -64.11(18) . .
C4 Fe1 C1 P1 155.95(14) . .
C2 Fe1 C1 P1 -123.41(17) . .
C6 Fe1 C1 P1 17.41(14) . .
C3 Fe1 C1 P1 -160.52(14) . .
C1 P1 C17 C22 -98.70(15) . .
C11 P1 C17 C22 159.81(15) . .
Ni1 P1 C17 C22 28.33(16) . .
C1 P1 C17 C18 82.35(17) . .
C11 P1 C17 C18 -19.14(17) . .
Ni1 P1 C17 C18 -150.61(14) . .
C18 C17 C22 C21 -1.4(3) . .
P1 C17 C22 C21 179.61(14) . .
C38 C33 C34 C35 -0.4(3) . .
P3 C33 C34 C35 -173.50(15) . .
C29 C28 C27 C32 4.2(3) . .
P3 C28 C27 C32 -174.27(13) . .
C29 C28 C27 P2 -171.16(14) . .
P3 C28 C27 P2 10.33(19) . .
C6 P2 C27 C32 45.89(17) . .
C23 P2 C27 C32 -59.62(17) . .
Ni1 P2 C27 C32 175.32(14) . .
C6 P2 C27 C28 -139.08(14) . .
C23 P2 C27 C28 115.41(14) . .
Ni1 P2 C27 C28 -9.65(15) . .
C40 C39 C44 C43 0.7(3) . .
P3 C39 C44 C43 -179.93(14) . .
C22 C17 C18 C19 -0.3(3) . .
P1 C17 C18 C19 178.62(14) . .
C1 P1 C11 C16 -2.11(18) . .
C17 P1 C11 C16 99.60(17) . .
Ni1 P1 C11 C16 -132.20(15) . .
C1 P1 C11 C12 -176.75(15) . .
C17 P1 C11 C12 -75.04(16) . .
Ni1 P1 C11 C12 53.17(17) . .
C44 C39 C40 C41 -0.6(3) . .
P3 C39 C40 C41 -179.90(15) . .
C27 P2 C6 C10 4.3(2) . .
C23 P2 C6 C10 109.87(18) . .
Ni1 P2 C6 C10 -115.74(17) . .
C27 P2 C6 C7 179.72(15) . .
C23 P2 C6 C7 -74.72(17) . .
Ni1 P2 C6 C7 59.67(17) . .
C27 P2 C6 Fe1 94.55(12) . .
C23 P2 C6 Fe1 -159.88(10) . .
Ni1 P2 C6 Fe1 -25.49(14) . .
C7 Fe1 C6 C10 -118.23(16) . .
C5 Fe1 C6 C10 95.53(12) . .
C9 Fe1 C6 C10 -37.23(12) . .
C1 Fe1 C6 C10 139.76(11) . .
C8 Fe1 C6 C10 -80.64(13) . .
C4 Fe1 C6 C10 58.95(17) . .
C2 Fe1 C6 C10 177.37(12) . .
C5 Fe1 C6 C7 -146.24(11) . .
C9 Fe1 C6 C7 81.00(12) . .
C10 Fe1 C6 C7 118.23(16) . .
C1 Fe1 C6 C7 -102.01(12) . .
C8 Fe1 C6 C7 37.59(12) . .
C4 Fe1 C6 C7 177.18(13) . .
C2 Fe1 C6 C7 -64.40(15) . .
C7 Fe1 C6 P2 116.83(16) . .
C5 Fe1 C6 P2 -29.42(13) . .
C9 Fe1 C6 P2 -162.17(14) . .
C10 Fe1 C6 P2 -124.95(17) . .
C1 Fe1 C6 P2 14.82(13) . .
C8 Fe1 C6 P2 154.42(14) . .
C4 Fe1 C6 P2 -65.99(17) . .
C2 Fe1 C6 P2 52.42(17) . .
C28 C27 C32 C31 -2.2(3) . .
P2 C27 C32 C31 172.72(14) . .
C19 C20 C21 C22 -1.1(3) . .
C17 C22 C21 C20 2.1(3) . .
C16 C11 C12 C13 -3.3(3) . .
P1 C11 C12 C13 171.62(15) . .
C27 C28 C29 C30 -2.6(3) . .
P3 C28 C29 C30 175.88(14) . .
C27 C32 C31 C30 -1.6(3) . .
C7 C6 C10 C9 0.4(2) . .
P2 C6 C10 C9 176.44(15) . .
Fe1 C6 C10 C9 59.01(14) . .
C7 C6 C10 Fe1 -58.59(12) . .
P2 C6 C10 Fe1 117.42(16) . .
C7 Fe1 C10 C9 -81.30(14) . .
C5 Fe1 C10 C9 139.19(13) . .
C1 Fe1 C10 C9 177.56(13) . .
C8 Fe1 C10 C9 -37.27(13) . .
C4 Fe1 C10 C9 95.44(14) . .
C6 Fe1 C10 C9 -119.89(18) . .
C3 Fe1 C10 C9 58.95(19) . .
C7 Fe1 C10 C6 38.59(11) . .
C5 Fe1 C10 C6 -100.92(12) . .
C9 Fe1 C10 C6 119.89(18) . .
C1 Fe1 C10 C6 -62.55(16) . .
C8 Fe1 C10 C6 82.62(12) . .
C4 Fe1 C10 C6 -144.67(11) . .
C3 Fe1 C10 C6 178.84(12) . .
C41 C42 C43 C44 -0.4(3) . .
C39 C44 C43 C42 -0.2(3) . .
C1 C2 C3 C4 0.3(2) . .
Fe1 C2 C3 C4 59.09(14) . .
C1 C2 C3 Fe1 -58.77(13) . .
C7 Fe1 C3 C4 177.12(12) . .
C5 Fe1 C3 C4 -37.43(11) . .
C9 Fe1 C3 C4 95.20(13) . .
C10 Fe1 C3 C4 58.11(17) . .
C1 Fe1 C3 C4 -81.81(12) . .
C8 Fe1 C3 C4 138.70(12) . .
C2 Fe1 C3 C4 -119.20(16) . .
C7 Fe1 C3 C2 -63.68(16) . .
C5 Fe1 C3 C2 81.76(12) . .
C9 Fe1 C3 C2 -145.61(12) . .
C10 Fe1 C3 C2 177.31(13) . .
C1 Fe1 C3 C2 37.39(11) . .
C8 Fe1 C3 C2 -102.11(12) . .
C4 Fe1 C3 C2 119.20(16) . .
C11 C12 C13 C14 2.3(3) . .
C2 C1 C5 C4 -0.4(2) . .
P1 C1 C5 C4 178.83(14) . .
Fe1 C1 C5 C4 -60.04(14) . .
C2 C1 C5 Fe1 59.63(12) . .
P1 C1 C5 Fe1 -121.13(14) . .
C7 Fe1 C5 C4 178.06(13) . .
C9 Fe1 C5 C4 -63.23(16) . .
C10 Fe1 C5 C4 -101.18(12) . .
C1 Fe1 C5 C4 118.93(16) . .
C2 Fe1 C5 C4 80.81(12) . .
C6 Fe1 C5 C4 -145.21(11) . .
C3 Fe1 C5 C4 37.14(11) . .
C7 Fe1 C5 C1 59.13(17) . .
C9 Fe1 C5 C1 177.83(11) . .
C10 Fe1 C5 C1 139.88(11) . .
C4 Fe1 C5 C1 -118.93(16) . .
C2 Fe1 C5 C1 -38.13(10) . .
C6 Fe1 C5 C1 95.85(11) . .
C3 Fe1 C5 C1 -81.79(11) . .
C32 C31 C30 C29 3.4(3) . .
C28 C29 C30 C31 -1.3(3) . .
C12 C11 C16 C15 1.8(3) . .
P1 C11 C16 C15 -172.85(17) . .
C21 C20 C19 C18 -0.6(3) . .
C17 C18 C19 C20 1.3(3) . .
C39 C40 C41 C42 0.0(3) . .
C43 C42 C41 C40 0.5(3) . .
C10 C6 C7 C8 -0.9(2) . .
P2 C6 C7 C8 -177.23(14) . .
Fe1 C6 C7 C8 -59.92(13) . .
C10 C6 C7 Fe1 59.02(13) . .
P2 C6 C7 Fe1 -117.31(14) . .
C5 Fe1 C7 C8 176.54(13) . .
C9 Fe1 C7 C8 37.26(12) . .
C10 Fe1 C7 C8 81.03(13) . .
C1 Fe1 C7 C8 -145.64(12) . .
C2 Fe1 C7 C8 -101.50(12) . .
C6 Fe1 C7 C8 119.37(16) . .
C3 Fe1 C7 C8 -62.88(16) . .
C5 Fe1 C7 C6 57.17(17) . .
C9 Fe1 C7 C6 -82.11(12) . .
C10 Fe1 C7 C6 -38.35(11) . .
C1 Fe1 C7 C6 94.98(11) . .
C8 Fe1 C7 C6 -119.37(16) . .
C2 Fe1 C7 C6 139.13(11) . .
C3 Fe1 C7 C6 177.75(11) . .
C34 C33 C38 C37 0.3(3) . .
P3 C33 C38 C37 173.90(16) . .
C2 C3 C4 C5 -0.6(2) . .
Fe1 C3 C4 C5 58.58(14) . .
C2 C3 C4 Fe1 -59.15(13) . .
C1 C5 C4 C3 0.6(2) . .
Fe1 C5 C4 C3 -59.26(14) . .
C1 C5 C4 Fe1 59.86(13) . .
C5 Fe1 C4 C3 119.93(16) . .
C9 Fe1 C4 C3 -101.21(12) . .
C10 Fe1 C4 C3 -144.85(11) . .
C1 Fe1 C4 C3 81.74(12) . .
C8 Fe1 C4 C3 -63.49(16) . .
C2 Fe1 C4 C3 37.68(11) . .
C6 Fe1 C4 C3 177.76(12) . .
C9 Fe1 C4 C5 138.87(12) . .
C10 Fe1 C4 C5 95.22(12) . .
C1 Fe1 C4 C5 -38.19(11) . .
C8 Fe1 C4 C5 176.59(12) . .
C2 Fe1 C4 C5 -82.25(12) . .
C6 Fe1 C4 C5 57.83(17) . .
C3 Fe1 C4 C5 -119.93(16) . .
C11 C16 C15 C14 0.8(3) . .
C12 C13 C14 C15 0.3(3) . .
C16 C15 C14 C13 -1.9(3) . .
C6 C10 C9 C8 0.2(2) . .
Fe1 C10 C9 C8 59.39(14) . .
C6 C10 C9 Fe1 -59.17(14) . .
C7 Fe1 C9 C8 -37.66(12) . .
C5 Fe1 C9 C8 177.66(12) . .
C10 Fe1 C9 C8 -119.72(18) . .
C4 Fe1 C9 C8 139.30(12) . .
C2 Fe1 C9 C8 59.55(18) . .
C6 Fe1 C9 C8 -82.13(13) . .
C3 Fe1 C9 C8 95.85(13) . .
C7 Fe1 C9 C10 82.06(13) . .
C5 Fe1 C9 C10 -62.62(17) . .
C8 Fe1 C9 C10 119.72(18) . .
C4 Fe1 C9 C10 -100.98(13) . .
C2 Fe1 C9 C10 179.27(13) . .
C6 Fe1 C9 C10 37.59(12) . .
C3 Fe1 C9 C10 -144.43(12) . .
C10 C9 C8 C7 -0.8(2) . .
Fe1 C9 C8 C7 58.50(14) . .
C10 C9 C8 Fe1 -59.28(14) . .
C6 C7 C8 C9 1.0(2) . .
Fe1 C7 C8 C9 -58.93(14) . .
C6 C7 C8 Fe1 59.97(13) . .
C7 Fe1 C8 C9 119.64(17) . .
C10 Fe1 C8 C9 37.47(12) . .
C1 Fe1 C8 C9 177.84(12) . .
C4 Fe1 C8 C9 -62.44(16) . .
C2 Fe1 C8 C9 -144.44(12) . .
C6 Fe1 C8 C9 81.64(12) . .
C3 Fe1 C8 C9 -100.73(13) . .
C9 Fe1 C8 C7 -119.64(17) . .
C10 Fe1 C8 C7 -82.17(12) . .
C1 Fe1 C8 C7 58.20(17) . .
C4 Fe1 C8 C7 177.92(12) . .
C2 Fe1 C8 C7 95.91(12) . .
C6 Fe1 C8 C7 -38.00(11) . .
C3 Fe1 C8 C7 139.63(12) . .
C33 C34 C35 C36 0.1(3) . .
C33 C38 C37 C36 0.0(3) . .
C34 C35 C36 C37 0.2(3) . .
C38 C37 C36 C35 -0.3(3) . .
C72 C72 C71 C70 179.8(3) 5_566 .
C80 C81 C82 C80 -0.2(5) . 7_456
C82 C81 C80 C82 0.2(5) . 7_456
